data_7711837
loop_
_publ_author_name
'Kumar, Priyaranjan'
'Singh, Prerana'
'Saren, Sanjoy'
'Sayala, Juhi'
'Sivakumar, Sri'
'Patra, Ashis K.'

_publ_section_title
;
 Quaternary Ru(II) complexes of terpyridines, saccharin and 1,2-azoles:
 effect of substituents on molecular structure, speciation, photoactivity,
 and photocytotoxicity.
;
_journal_name_full 'Dalton transactions (Cambridge, England : 2003)'
_journal_paper_doi 10.1039/d2dt02203f
_journal_year 2022
_chemical_formula_moiety 'C35.931 H24.908 N7 O6.977 Ru S2'
_chemical_formula_sum 'C35.93 H24.91 N7 O6.97 Ru S2'
_chemical_formula_weight 831.49
_chemical_name_systematic Ru-ftpy-sac-pz
_space_group_crystal_system triclinic
_space_group_IT_number 2
_space_group_name_Hall '-P 1'
_space_group_name_H-M_alt 'P -1'
_atom_sites_solution_hydrogens mixed
_atom_sites_solution_primary iterative
_audit_creation_date 2022-09-26
_audit_creation_method
;
Olex2 1.5
(compiled 2021.12.09 svn.r5202d8cf for OlexSys, GUI svn.r6439)
;
_audit_update_record
;
2022-09-26 deposited with the CCDC.	2022-11-23 downloaded from the CCDC.
;
_cell_angle_alpha 105.076(2)
_cell_angle_beta 114.080(2)
_cell_angle_gamma 92.307(2)
_cell_formula_units_Z 2
_cell_length_a 11.7775(8)
_cell_length_b 13.4849(9)
_cell_length_c 14.2982(9)
_cell_measurement_reflns_used 5766
_cell_measurement_temperature 273.15
_cell_measurement_theta_max 27.93
_cell_measurement_theta_min 2.60
_cell_volume 1974.1(2)
_computing_cell_refinement 'SAINT V8.38A (Bruker, 2018)'
_computing_data_reduction 'SAINT V8.38A (Bruker, 2018)'
_computing_molecular_graphics 'Olex2 1.5 (Dolomanov et al., 2009)'
_computing_publication_material 'Olex2 1.5 (Dolomanov et al., 2009)'
_computing_structure_refinement 'SHELXL 2017/1 (Sheldrick, 2015)'
_computing_structure_solution 'olex2.solve 1.5 (Bourhis et al., 2015)'
_diffrn_ambient_temperature 273.15
_diffrn_measured_fraction_theta_full 0.992
_diffrn_measured_fraction_theta_max 0.992
_diffrn_measurement_device_type 'Bruker APEX-II CCD'
_diffrn_measurement_method '\f and \w scans'
_diffrn_radiation_type MoK\a
_diffrn_radiation_wavelength 0.71073
_diffrn_reflns_av_R_equivalents 0.0881
_diffrn_reflns_av_unetI/netI 0.1116
_diffrn_reflns_Laue_measured_fraction_full 0.992
_diffrn_reflns_Laue_measured_fraction_max 0.992
_diffrn_reflns_limit_h_max 15
_diffrn_reflns_limit_h_min -15
_diffrn_reflns_limit_k_max 18
_diffrn_reflns_limit_k_min -17
_diffrn_reflns_limit_l_max 19
_diffrn_reflns_limit_l_min -19
_diffrn_reflns_number 30386
_diffrn_reflns_point_group_measured_fraction_full 0.992
_diffrn_reflns_point_group_measured_fraction_max 0.992
_diffrn_reflns_theta_full 25.242
_diffrn_reflns_theta_max 28.367
_diffrn_reflns_theta_min 2.993
_diffrn_source_current 1.0
_diffrn_source_power 0.05
_diffrn_source_voltage 50.0
_diffrn_standards_number 0
_exptl_absorpt_coefficient_mu 0.557
_exptl_absorpt_correction_T_max 0.7457
_exptl_absorpt_correction_T_min 0.6686
_exptl_absorpt_correction_type multi-scan
_exptl_absorpt_process_details
'SADABS-2016/2 (Bruker,2016/2) was used for absorption correction. wR2(int) was 0.0877 before and 0.0584 after correction. The Ratio of minimum to maximum transmission is 0.8966. The \l/2 correction factor is Not present.'
_exptl_crystal_colour 'metallic brownish black'
_exptl_crystal_colour_lustre metallic
_exptl_crystal_colour_modifier brownish
_exptl_crystal_colour_primary black
_exptl_crystal_density_diffrn 1.399
_exptl_crystal_description block
_exptl_crystal_F_000 843
_exptl_crystal_preparation 'Synthesis at ambient conditions'
_exptl_crystal_recrystallization_method 'Diffusion in Diethyl Ether'
_exptl_crystal_size_max 0.22
_exptl_crystal_size_mid 0.2
_exptl_crystal_size_min 0.18
_refine_diff_density_max 2.289
_refine_diff_density_min -1.324
_refine_diff_density_rms 0.132
_refine_ls_extinction_method none
_refine_ls_goodness_of_fit_ref 1.010
_refine_ls_hydrogen_treatment mixed
_refine_ls_matrix_type full
_refine_ls_number_parameters 514
_refine_ls_number_reflns 9791
_refine_ls_number_restraints 45
_refine_ls_restrained_S_all 1.009
_refine_ls_R_factor_all 0.1093
_refine_ls_R_factor_gt 0.0671
_refine_ls_shift/su_max 0.000
_refine_ls_shift/su_mean 0.000
_refine_ls_structure_factor_coef Fsqd
_refine_ls_weighting_details 'w=1/[\s^2^(Fo^2^)+(0.1000P)^2^] where P=(Fo^2^+2Fc^2^)/3'
_refine_ls_weighting_scheme calc
_refine_ls_wR_factor_gt 0.1610
_refine_ls_wR_factor_ref 0.1826
_reflns_Friedel_coverage 0.000
_reflns_number_gt 6546
_reflns_number_total 9791
_reflns_threshold_expression 'I > 2\s(I)'
_cod_data_source_file d2dt02203f2.cif
_cod_data_source_block 23octc_0m
_cod_database_code 7711837
_shelx_shelxl_version_number 2017/1
_shelx_space_group_comment
;
The symmetry employed for this shelxl refinement is uniquely defined
by the following loop, which should always be used as a source of
symmetry information in preference to the above space-group names.
They are only intended as comments.
;
_shelx_estimated_absorpt_t_max 0.906
_shelx_estimated_absorpt_t_min 0.887
_olex2_refinement_description
;
1. Fixed Uiso
 At 1.2 times of:
  All C(H) groups, All N(H) groups
2. Uiso/Uaniso restraints and constraints
Uanis(N6B) = Uanis(N6A)
Uanis(N6A) = Uanis(N6B)
3. Rigid body (RIGU) restrains
 C36B, C35B, C34B, N7B, N6A
 with sigma for 1-2 distances of 0.004 and sigma for 1-3 distances of 0.004
 C35A, C36A, C34A, N7A
 with sigma for 1-2 distances of 0.004 and sigma for 1-3 distances of 0.004
4. Others
 Sof(C35A)=Sof(H35A)=Sof(C36A)=Sof(H36A)=Sof(C34A)=Sof(H34A)=Sof(N7A)=Sof(H7A)=
 Sof(N6B)=1-FVAR(1)
 Sof(C36B)=Sof(H36B)=Sof(C35B)=Sof(H35B)=Sof(C34B)=Sof(H34B)=Sof(N7B)=Sof(H7B)=
 Sof(N6A)=FVAR(1)
 Sof(H32)=Sof(O7)=Sof(C26)=Sof(H26)=Sof(C25)=Sof(H25)=Sof(C24)=Sof(H24)=FVAR(2)
5.a Aromatic/amide H refined with riding coordinates:
 C16(H16), C27(H27), C11(H11), C21(H21), C15(H15), C12(H12), C17(H17),
 C33(H33), C10(H10), C18(H18), C32(H32), C9(H9), C30(H30), C5(H5), C3(H3),
 C4(H4), C2(H2), C36B(H36B), C35B(H35B), C34B(H34B), N7B(H7B), C35A(H35A),
 C36A(H36A), C34A(H34A), N7A(H7A), C26(H26), C25(H25), C24(H24)
5.b Fitted pentagon refined as free rotating group:
 C36B(C35B,C34B,N7B,N6A)
;
_olex2_submission_original_sample_id Ru-ftpy-sac-pz
_olex2_submission_special_instructions 'No special instructions were received'

loop_
_space_group_symop_operation_xyz
'x, y, z'
'-x, -y, -z'

loop_
_atom_site_label
_atom_site_type_symbol
_atom_site_fract_x
_atom_site_fract_y
_atom_site_fract_z
_atom_site_U_iso_or_equiv
_atom_site_adp_type
_atom_site_occupancy
_atom_site_site_symmetry_order
_atom_site_calc_flag
_atom_site_refinement_flags_posn
_atom_site_refinement_flags_adp
_atom_site_refinement_flags_occupancy
_atom_site_disorder_assembly
_atom_site_disorder_group
Ru1 Ru 0.63590(4) 0.75351(3) 0.35452(3) 0.01835(12) Uani 1 1 d . . . . .
S2 S 0.81538(11) 0.69293(10) 0.56991(9) 0.0222(3) Uani 1 1 d . . . . .
S1 S 0.39088(15) 0.73834(14) 0.12639(11) 0.0433(4) Uani 1 1 d . . . . .
O6 O 0.9316(3) 0.7042(3) 0.3690(3) 0.0264(8) Uani 1 1 d . . . . .
O4 O 0.7211(3) 0.6086(3) 0.5503(3) 0.0287(8) Uani 1 1 d . . . . .
O5 O 0.8235(3) 0.7906(3) 0.6444(3) 0.0318(8) Uani 1 1 d . . . . .
N3 N 0.5490(4) 0.7499(3) 0.4550(3) 0.0194(8) Uani 1 1 d . . . . .
N5 N 0.6840(4) 0.7032(3) 0.2280(3) 0.0207(8) Uani 1 1 d . . . . .
N4 N 0.5539(4) 0.6091(3) 0.2969(3) 0.0202(8) Uani 1 1 d . . . . .
O3 O 0.4417(4) 0.9322(3) 0.3785(3) 0.0477(11) Uani 1 1 d . . . . .
N2 N 0.8040(3) 0.7101(3) 0.4573(3) 0.0187(8) Uani 1 1 d . . . . .
N1 N 0.4712(4) 0.8024(3) 0.2546(3) 0.0234(9) Uani 1 1 d . . . . .
O2 O 0.3523(4) 0.6295(3) 0.1104(3) 0.0565(13) Uani 1 1 d . . . . .
C22 C 0.4444(4) 0.4031(3) 0.2182(4) 0.0203(10) Uani 1 1 d . . . . .
C19 C 0.4778(4) 0.6559(4) 0.4277(4) 0.0217(10) Uani 1 1 d . . . . .
C16 C 0.4881(5) 0.8132(4) 0.5976(4) 0.0289(11) Uani 1 1 d . . . . .
H16 H 0.494112 0.867711 0.655636 0.035 Uiso 1 1 calc R U . . .
C20 C 0.4829(4) 0.5733(3) 0.3396(4) 0.0175(9) Uani 1 1 d . . . . .
C27 C 0.5191(4) 0.4399(4) 0.1749(4) 0.0229(10) Uani 1 1 d . . . . .
H27 H 0.532886 0.395056 0.120429 0.027 Uiso 1 1 calc R U . . .
C11 C 1.1810(5) 0.5819(4) 0.6213(4) 0.0279(11) Uani 1 1 d . . . . .
H11 H 1.254905 0.556541 0.626522 0.034 Uiso 1 1 calc R U . . .
C21 C 0.4265(4) 0.4710(4) 0.3015(4) 0.0217(10) Uani 1 1 d . . . . .
H21 H 0.377123 0.447252 0.330612 0.026 Uiso 1 1 calc R U . . .
C15 C 0.5529(5) 0.8268(4) 0.5370(4) 0.0250(11) Uani 1 1 d . . . . .
H15 H 0.599992 0.891545 0.554800 0.030 Uiso 1 1 calc R U . . .
C8 C 0.9624(4) 0.6518(4) 0.6066(4) 0.0209(10) Uani 1 1 d . . . . .
C28 C 0.5718(4) 0.5441(4) 0.2151(4) 0.0223(10) Uani 1 1 d . . . . .
C12 C 1.1135(4) 0.6177(4) 0.5347(4) 0.0232(10) Uani 1 1 d . . . . .
H12 H 1.141832 0.618150 0.482892 0.028 Uiso 1 1 calc R U . . .
C17 C 0.4158(4) 0.7187(4) 0.5701(4) 0.0256(11) Uani 1 1 d . . . . .
H17 H 0.370726 0.708666 0.608174 0.031 Uiso 1 1 calc R U . . .
C33 C 0.7483(5) 0.7581(4) 0.1941(4) 0.0259(11) Uani 1 1 d . . . . .
H33 H 0.773511 0.829420 0.228068 0.031 Uiso 1 1 calc R U . . .
C10 C 1.1406(5) 0.5830(4) 0.7000(4) 0.0305(12) Uani 1 1 d . . . . .
H10 H 1.189361 0.560509 0.757979 0.037 Uiso 1 1 calc R U . . .
C7 C 0.4058(5) 0.8748(4) 0.2875(4) 0.0272(11) Uani 1 1 d . . . . .
C13 C 1.0023(4) 0.6527(4) 0.5289(4) 0.0210(10) Uani 1 1 d . . . . .
C18 C 0.4113(4) 0.6382(4) 0.4843(4) 0.0231(10) Uani 1 1 d . . . . .
H18 H 0.364125 0.573048 0.464970 0.028 Uiso 1 1 calc R U . . .
C14 C 0.9110(4) 0.6917(4) 0.4433(4) 0.0218(10) Uani 1 1 d . . . . .
C29 C 0.6462(4) 0.5985(4) 0.1767(4) 0.0206(10) Uani 1 1 d . . . . .
C31 C 0.7411(5) 0.6065(4) 0.0602(4) 0.0307(12) Uani 1 1 d . . . . .
C6 C 0.2829(5) 0.8757(4) 0.1996(5) 0.0319(12) Uani 1 1 d . . . . .
C32 C 0.7786(5) 0.7130(4) 0.1106(4) 0.0317(12) Uani 1 1 d . . . . .
H32 H 0.823085 0.753048 0.088619 0.038 Uiso 0.977(9) 1 calc R U P A 1
C9 C 1.0297(5) 0.6168(4) 0.6943(4) 0.0305(12) Uani 1 1 d . . . . .
H9 H 1.001267 0.616323 0.746076 0.037 Uiso 1 1 calc R U . . .
C30 C 0.6744(5) 0.5503(4) 0.0923(4) 0.0245(10) Uani 1 1 d . . . . .
H30 H 0.647426 0.479161 0.057814 0.029 Uiso 1 1 calc R U . . .
O1 O 0.4524(5) 0.7582(6) 0.0664(4) 0.084(2) Uani 1 1 d . . . . .
C1 C 0.2604(5) 0.8036(5) 0.1042(5) 0.0387(14) Uani 1 1 d . . . . .
C5 C 0.1886(6) 0.9320(5) 0.2047(6) 0.0444(15) Uani 1 1 d . . . . .
H5 H 0.200033 0.979639 0.269269 0.053 Uiso 1 1 calc R U . . .
C3 C 0.0603(6) 0.8477(6) 0.0205(7) 0.066(2) Uani 1 1 d . . . . .
H3 H -0.015075 0.839101 -0.040178 0.080 Uiso 1 1 calc R U . . .
C4 C 0.0782(6) 0.9170(5) 0.1138(6) 0.0521(18) Uani 1 1 d . . . . .
H4 H 0.015137 0.955212 0.116821 0.063 Uiso 1 1 calc R U . . .
C2 C 0.1515(6) 0.7887(6) 0.0122(6) 0.063(2) Uani 1 1 d . . . . .
H2 H 0.139350 0.741204 -0.052590 0.075 Uiso 1 1 calc R U . . .
C36B C 0.8660(7) 0.9396(5) 0.4569(8) 0.036(2) Uani 0.535(7) 1 d G . P B 1
H36B H 0.921417 0.897405 0.443180 0.043 Uiso 0.535(7) 1 calc R U P B 1
C35B C 0.8958(6) 1.0483(6) 0.5112(6) 0.035(3) Uani 0.535(7) 1 d G . P B 1
H35B H 0.974234 1.089676 0.539266 0.043 Uiso 0.535(7) 1 calc R U P B 1
C34B C 0.7850(7) 1.0826(4) 0.5150(6) 0.035(2) Uani 0.535(7) 1 d G . P B 1
H34B H 0.777986 1.150379 0.546092 0.042 Uiso 0.535(7) 1 calc R U P B 1
N7B N 0.6866(6) 0.9951(5) 0.4631(6) 0.0280(19) Uani 0.535(7) 1 d G . P B 1
H7B H 0.610107 0.995586 0.454895 0.034 Uiso 0.535(7) 1 calc R U P B 1
N6A N 0.7367(7) 0.9068(4) 0.4272(8) 0.0234(11) Uani 0.535(7) 1 d G . P B 1
C35A C 0.7933(13) 1.0733(10) 0.4448(14) 0.050(3) Uani 0.465(7) 1 d . . P B 2
H35A H 0.803286 1.136471 0.431972 0.060 Uiso 0.465(7) 1 calc R U P B 2
C36A C 0.7185(10) 0.9818(9) 0.3701(11) 0.037(3) Uani 0.465(7) 1 d . . P B 2
H36A H 0.669113 0.972523 0.297546 0.045 Uiso 0.465(7) 1 calc R U P B 2
C34A C 0.8489(13) 1.0541(10) 0.5394(13) 0.043(3) Uani 0.465(7) 1 d . . P B 2
H34A H 0.904147 1.101585 0.604722 0.051 Uiso 0.465(7) 1 calc R U P B 2
N7A N 0.8084(9) 0.9507(8) 0.5213(8) 0.038(3) Uani 0.465(7) 1 d . . P B 2
H7A H 0.831013 0.918126 0.568653 0.045 Uiso 0.465(7) 1 calc R U P B 2
N6B N 0.7288(11) 0.9101(8) 0.4185(12) 0.0234(11) Uani 0.465(7) 1 d . . P B 2
C23 C 0.3855(5) 0.2946(4) 0.1766(4) 0.0247(10) Uani 1 1 d . . . . .
O7 O 0.3048(4) 0.2664(3) 0.2155(3) 0.0339(11) Uani 0.977(9) 1 d . . P A 1
C26 C 0.2631(6) 0.1623(4) 0.1687(5) 0.0379(15) Uani 0.977(9) 1 d . . P A 1
H26 H 0.207689 0.123049 0.181778 0.045 Uiso 0.977(9) 1 calc R U P A 1
C25 C 0.3122(7) 0.1260(4) 0.1031(5) 0.0457(18) Uani 0.977(9) 1 d . . P A 1
H25 H 0.295600 0.057146 0.060424 0.055 Uiso 0.977(9) 1 calc R U P A 1
C24 C 0.3993(6) 0.2113(4) 0.1064(5) 0.0397(16) Uani 0.977(9) 1 d . . P A 1
H24 H 0.449792 0.208567 0.070259 0.048 Uiso 0.977(9) 1 calc R U P A 1
H31 H 0.765(5) 0.576(4) 0.009(4) 0.033(15) Uiso 1 1 d . . . . .

loop_
_atom_site_aniso_label
_atom_site_aniso_U_11
_atom_site_aniso_U_22
_atom_site_aniso_U_33
_atom_site_aniso_U_23
_atom_site_aniso_U_13
_atom_site_aniso_U_12
Ru1 0.0175(2) 0.01691(19) 0.0205(2) 0.00672(15) 0.00725(15) 0.00576(14)
S2 0.0200(6) 0.0276(6) 0.0197(6) 0.0078(5) 0.0086(5) 0.0081(5)
S1 0.0393(9) 0.0643(11) 0.0248(7) 0.0146(7) 0.0101(6) 0.0280(8)
O6 0.0245(18) 0.034(2) 0.0257(18) 0.0168(16) 0.0110(15) 0.0067(15)
O4 0.0231(18) 0.034(2) 0.036(2) 0.0198(17) 0.0137(16) 0.0099(16)
O5 0.031(2) 0.035(2) 0.0241(18) 0.0013(16) 0.0110(16) 0.0138(17)
N3 0.0173(19) 0.021(2) 0.0215(19) 0.0070(16) 0.0090(16) 0.0066(16)
N5 0.019(2) 0.026(2) 0.021(2) 0.0113(17) 0.0099(17) 0.0054(17)
N4 0.021(2) 0.020(2) 0.0189(19) 0.0060(16) 0.0084(17) 0.0065(16)
O3 0.048(3) 0.028(2) 0.045(3) -0.0003(19) 0.005(2) 0.0193(19)
N2 0.0148(19) 0.024(2) 0.0201(19) 0.0082(17) 0.0087(16) 0.0076(16)
N1 0.021(2) 0.020(2) 0.030(2) 0.0098(18) 0.0112(18) 0.0054(17)
O2 0.054(3) 0.042(3) 0.038(2) -0.002(2) -0.006(2) 0.023(2)
C22 0.019(2) 0.016(2) 0.023(2) 0.0053(19) 0.007(2) 0.0006(18)
C19 0.020(2) 0.021(2) 0.023(2) 0.006(2) 0.008(2) 0.0070(19)
C16 0.030(3) 0.028(3) 0.028(3) 0.002(2) 0.015(2) 0.007(2)
C20 0.012(2) 0.021(2) 0.020(2) 0.0069(19) 0.0061(18) 0.0032(18)
C27 0.022(2) 0.020(2) 0.020(2) 0.0024(19) 0.004(2) 0.0061(19)
C11 0.018(2) 0.026(3) 0.037(3) 0.010(2) 0.008(2) 0.007(2)
C21 0.017(2) 0.023(2) 0.022(2) 0.009(2) 0.0044(19) 0.0037(19)
C15 0.024(3) 0.024(2) 0.032(3) 0.006(2) 0.017(2) 0.010(2)
C8 0.017(2) 0.023(2) 0.021(2) 0.007(2) 0.0064(19) 0.0031(19)
C28 0.018(2) 0.026(3) 0.022(2) 0.009(2) 0.0068(19) 0.0080(19)
C12 0.015(2) 0.025(2) 0.028(2) 0.008(2) 0.007(2) 0.0012(19)
C17 0.018(2) 0.034(3) 0.028(3) 0.010(2) 0.013(2) 0.009(2)
C33 0.026(3) 0.030(3) 0.023(2) 0.012(2) 0.009(2) 0.008(2)
C10 0.025(3) 0.033(3) 0.030(3) 0.015(2) 0.005(2) 0.012(2)
C7 0.028(3) 0.017(2) 0.035(3) 0.011(2) 0.011(2) 0.005(2)
C13 0.020(2) 0.018(2) 0.022(2) 0.0043(19) 0.0065(19) 0.0025(19)
C18 0.016(2) 0.027(3) 0.026(2) 0.007(2) 0.009(2) 0.0026(19)
C14 0.017(2) 0.018(2) 0.025(2) 0.006(2) 0.005(2) 0.0014(19)
C29 0.019(2) 0.024(2) 0.018(2) 0.0086(19) 0.0053(19) 0.0068(19)
C31 0.034(3) 0.039(3) 0.021(3) 0.009(2) 0.014(2) 0.009(2)
C6 0.026(3) 0.020(3) 0.050(3) 0.015(2) 0.014(3) 0.008(2)
C32 0.033(3) 0.043(3) 0.028(3) 0.017(3) 0.017(2) 0.013(3)
C9 0.023(3) 0.043(3) 0.022(2) 0.007(2) 0.007(2) 0.010(2)
C30 0.025(3) 0.026(3) 0.020(2) 0.004(2) 0.009(2) 0.007(2)
O1 0.050(3) 0.173(6) 0.056(3) 0.068(4) 0.025(3) 0.060(4)
C1 0.027(3) 0.052(4) 0.035(3) 0.024(3) 0.004(2) 0.017(3)
C5 0.036(3) 0.038(3) 0.064(4) 0.025(3) 0.019(3) 0.020(3)
C3 0.032(4) 0.064(5) 0.081(6) 0.035(5) -0.006(4) 0.017(3)
C4 0.040(4) 0.046(4) 0.081(5) 0.035(4) 0.026(4) 0.023(3)
C2 0.044(4) 0.067(5) 0.044(4) 0.005(4) -0.006(3) 0.021(4)
C36B 0.036(5) 0.029(5) 0.041(6) 0.011(4) 0.014(5) -0.003(4)
C35B 0.034(6) 0.030(5) 0.031(6) 0.012(4) 0.001(5) 0.000(4)
C34B 0.050(6) 0.016(4) 0.024(5) -0.003(4) 0.007(5) 0.000(4)
N7B 0.040(4) 0.013(3) 0.035(5) 0.008(3) 0.020(4) 0.010(3)
N6A 0.019(2) 0.021(2) 0.032(3) 0.0069(19) 0.012(2) 0.0064(17)
C35A 0.044(8) 0.019(5) 0.088(9) 0.009(5) 0.033(7) 0.008(5)
C36A 0.016(5) 0.030(6) 0.063(7) 0.012(5) 0.016(5) 0.009(4)
C34A 0.024(7) 0.024(5) 0.063(7) -0.014(5) 0.019(6) -0.003(5)
N7A 0.033(6) 0.036(5) 0.031(5) -0.005(4) 0.011(5) -0.001(4)
N6B 0.019(2) 0.021(2) 0.032(3) 0.0069(19) 0.012(2) 0.0064(17)
C23 0.026(3) 0.021(2) 0.026(2) 0.008(2) 0.009(2) 0.005(2)
O7 0.034(2) 0.027(2) 0.040(2) 0.0130(18) 0.0131(19) 0.0015(17)
C26 0.038(3) 0.030(3) 0.036(3) 0.011(3) 0.006(3) 0.001(3)
C25 0.072(5) 0.015(3) 0.029(3) 0.001(2) 0.006(3) 0.001(3)
C24 0.054(4) 0.028(3) 0.034(3) 0.000(3) 0.022(3) 0.012(3)

loop_
_atom_type_symbol
_atom_type_description
_atom_type_scat_dispersion_real
_atom_type_scat_dispersion_imag
_atom_type_scat_source
C C 0.0033 0.0016 'International Tables Vol C Tables 4.2.6.8 and 6.1.1.4'
H H 0.0000 0.0000 'International Tables Vol C Tables 4.2.6.8 and 6.1.1.4'
N N 0.0061 0.0033 'International Tables Vol C Tables 4.2.6.8 and 6.1.1.4'
O O 0.0106 0.0060 'International Tables Vol C Tables 4.2.6.8 and 6.1.1.4'
Ru Ru -1.2594 0.8363 'International Tables Vol C Tables 4.2.6.8 and 6.1.1.4'
S S 0.1246 0.1234 'International Tables Vol C Tables 4.2.6.8 and 6.1.1.4'

loop_
_geom_angle_atom_site_label_1
_geom_angle_atom_site_label_2
_geom_angle_atom_site_label_3
_geom_angle
_geom_angle_site_symmetry_1
_geom_angle_site_symmetry_3
_geom_angle_publ_flag
N3 Ru1 N2 92.80(14) . . ?
N3 Ru1 N1 87.39(15) . . ?
N3 Ru1 N6A 99.9(3) . . ?
N3 Ru1 N6B 101.2(4) . . ?
N5 Ru1 N3 159.07(16) . . ?
N5 Ru1 N2 89.57(14) . . ?
N5 Ru1 N1 90.96(15) . . ?
N5 Ru1 N6A 101.0(3) . . ?
N5 Ru1 N6B 99.7(4) . . ?
N4 Ru1 N3 79.21(15) . . ?
N4 Ru1 N5 80.00(16) . . ?
N4 Ru1 N2 89.82(15) . . ?
N4 Ru1 N1 92.19(15) . . ?
N4 Ru1 N6A 175.3(3) . . ?
N4 Ru1 N6B 178.9(4) . . ?
N1 Ru1 N2 177.98(15) . . ?
N6A Ru1 N2 85.6(3) . . ?
N6A Ru1 N1 92.4(3) . . ?
N6B Ru1 N2 89.1(4) . . ?
N6B Ru1 N1 88.9(4) . . ?
O4 S2 N2 111.4(2) . . ?
O4 S2 C8 109.3(2) . . ?
O5 S2 O4 116.9(2) . . ?
O5 S2 N2 110.1(2) . . ?
O5 S2 C8 110.9(2) . . ?
N2 S2 C8 96.5(2) . . ?
N1 S1 C1 96.6(3) . . ?
O2 S1 N1 111.3(2) . . ?
O2 S1 C1 109.9(3) . . ?
O1 S1 N1 111.5(3) . . ?
O1 S1 O2 115.8(4) . . ?
O1 S1 C1 110.1(3) . . ?
C19 N3 Ru1 112.9(3) . . ?
C15 N3 Ru1 128.3(3) . . ?
C15 N3 C19 118.8(4) . . ?
C33 N5 Ru1 128.9(3) . . ?
C33 N5 C29 118.2(4) . . ?
C29 N5 Ru1 112.8(3) . . ?
C20 N4 Ru1 120.2(3) . . ?
C20 N4 C28 120.9(4) . . ?
C28 N4 Ru1 118.9(3) . . ?
S2 N2 Ru1 119.8(2) . . ?
C14 N2 Ru1 129.3(3) . . ?
C14 N2 S2 111.0(3) . . ?
S1 N1 Ru1 121.5(2) . . ?
C7 N1 Ru1 127.1(3) . . ?
C7 N1 S1 110.5(3) . . ?
C27 C22 C23 120.2(4) . . ?
C21 C22 C27 120.1(4) . . ?
C21 C22 C23 119.8(4) . . ?
N3 C19 C20 115.7(4) . . ?
N3 C19 C18 121.7(4) . . ?
C18 C19 C20 122.5(4) . . ?
C15 C16 H16 120.3 . . ?
C17 C16 H16 120.3 . . ?
C17 C16 C15 119.3(5) . . ?
N4 C20 C19 111.8(4) . . ?
N4 C20 C21 121.1(4) . . ?
C21 C20 C19 127.1(4) . . ?
C22 C27 H27 120.7 . . ?
C28 C27 C22 118.6(4) . . ?
C28 C27 H27 120.7 . . ?
C12 C11 H11 119.2 . . ?
C10 C11 H11 119.2 . . ?
C10 C11 C12 121.6(5) . . ?
C22 C21 H21 120.6 . . ?
C20 C21 C22 118.9(4) . . ?
C20 C21 H21 120.6 . . ?
N3 C15 C16 122.1(5) . . ?
N3 C15 H15 119.0 . . ?
C16 C15 H15 119.0 . . ?
C13 C8 S2 108.3(3) . . ?
C13 C8 C9 122.7(4) . . ?
C9 C8 S2 128.8(4) . . ?
N4 C28 C27 120.5(4) . . ?
N4 C28 C29 112.6(4) . . ?
C27 C28 C29 126.8(4) . . ?
C11 C12 H12 121.4 . . ?
C13 C12 C11 117.3(5) . . ?
C13 C12 H12 121.4 . . ?
C16 C17 H17 120.6 . . ?
C16 C17 C18 118.8(4) . . ?
C18 C17 H17 120.6 . . ?
N5 C33 H33 118.7 . . ?
N5 C33 C32 122.6(5) . . ?
C32 C33 H33 118.7 . . ?
C11 C10 H10 119.3 . . ?
C9 C10 C11 121.4(5) . . ?
C9 C10 H10 119.3 . . ?
O3 C7 N1 124.8(5) . . ?
O3 C7 C6 122.2(5) . . ?
N1 C7 C6 113.0(5) . . ?
C8 C13 C12 120.5(4) . . ?
C8 C13 C14 111.5(4) . . ?
C12 C13 C14 128.0(4) . . ?
C19 C18 C17 119.4(5) . . ?
C19 C18 H18 120.3 . . ?
C17 C18 H18 120.3 . . ?
O6 C14 N2 125.2(4) . . ?
O6 C14 C13 122.3(4) . . ?
N2 C14 C13 112.5(4) . . ?
N5 C29 C28 115.3(4) . . ?
N5 C29 C30 120.9(4) . . ?
C30 C29 C28 123.7(4) . . ?
C32 C31 H31 119(4) . . ?
C30 C31 C32 119.6(5) . . ?
C30 C31 H31 122(4) . . ?
C1 C6 C7 112.4(5) . . ?
C1 C6 C5 118.4(5) . . ?
C5 C6 C7 128.9(6) . . ?
C33 C32 C31 118.5(5) . . ?
C33 C32 H32 120.7 . . ?
C31 C32 H32 120.7 . . ?
C8 C9 H9 121.8 . . ?
C10 C9 C8 116.4(5) . . ?
C10 C9 H9 121.8 . . ?
C29 C30 H30 120.0 . . ?
C31 C30 C29 120.1(5) . . ?
C31 C30 H30 120.0 . . ?
C6 C1 S1 107.5(4) . . ?
C6 C1 C2 122.8(6) . . ?
C2 C1 S1 129.6(5) . . ?
C6 C5 H5 120.3 . . ?
C4 C5 C6 119.4(7) . . ?
C4 C5 H5 120.3 . . ?
C4 C3 H3 119.2 . . ?
C4 C3 C2 121.7(6) . . ?
C2 C3 H3 119.2 . . ?
C5 C4 H4 119.6 . . ?
C3 C4 C5 120.7(6) . . ?
C3 C4 H4 119.6 . . ?
C1 C2 C3 116.8(7) . . ?
C1 C2 H2 121.6 . . ?
C3 C2 H2 121.6 . . ?
C35B C36B H36B 126.0 . . ?
N6A C36B H36B 126.0 . . ?
N6A C36B C35B 108.0 . . ?
C36B C35B H35B 126.0 . . ?
C34B C35B C36B 108.0 . . ?
C34B C35B H35B 126.0 . . ?
C35B C34B H34B 126.0 . . ?
C35B C34B N7B 108.0 . . ?
N7B C34B H34B 126.0 . . ?
C34B N7B H7B 126.0 . . ?
N6A N7B C34B 108.0 . . ?
N6A N7B H7B 126.0 . . ?
C36B N6A Ru1 127.4(4) . . ?
N7B N6A Ru1 124.4(4) . . ?
N7B N6A C36B 108.0 . . ?
C36A C35A H35A 126.4 . . ?
C34A C35A H35A 126.4 . . ?
C34A C35A C36A 107.2(13) . . ?
C35A C36A H36A 125.7 . . ?
N6B C36A C35A 108.5(13) . . ?
N6B C36A H36A 125.7 . . ?
C35A C34A H34A 126.6 . . ?
C35A C34A N7A 106.8(12) . . ?
N7A C34A H34A 126.6 . . ?
C34A N7A H7A 125.8 . . ?
N6B N7A C34A 108.4(12) . . ?
N6B N7A H7A 125.8 . . ?
C36A N6B Ru1 129.0(11) . . ?
C36A N6B N7A 109.1(10) . . ?
N7A N6B Ru1 121.9(10) . . ?
O7 C23 C22 117.0(4) . . ?
C24 C23 C22 131.3(5) . . ?
C24 C23 O7 111.7(5) . . ?
C26 O7 C23 107.4(4) . . ?
O7 C26 H26 125.1 . . ?
C25 C26 O7 109.8(6) . . ?
C25 C26 H26 125.1 . . ?
C26 C25 H25 125.2 . . ?
C26 C25 C24 109.5(5) . . ?
C24 C25 H25 125.2 . . ?
C23 C24 C25 101.5(5) . . ?
C23 C24 H24 129.3 . . ?
C25 C24 H24 129.3 . . ?

loop_
_geom_bond_atom_site_label_1
_geom_bond_atom_site_label_2
_geom_bond_distance
_geom_bond_site_symmetry_2
_geom_bond_publ_flag
Ru1 N3 2.084(4) . ?
Ru1 N5 2.069(4) . ?
Ru1 N4 1.942(4) . ?
Ru1 N2 2.141(4) . ?
Ru1 N1 2.138(4) . ?
Ru1 N6A 2.107(5) . ?
Ru1 N6B 2.117(10) . ?
S2 O4 1.443(4) . ?
S2 O5 1.434(4) . ?
S2 N2 1.639(4) . ?
S2 C8 1.751(5) . ?
S1 N1 1.643(4) . ?
S1 O2 1.449(5) . ?
S1 O1 1.394(5) . ?
S1 C1 1.758(6) . ?
O6 C14 1.230(6) . ?
N3 C19 1.361(6) . ?
N3 C15 1.331(6) . ?
N5 C33 1.342(6) . ?
N5 C29 1.369(6) . ?
N4 C20 1.358(6) . ?
N4 C28 1.365(6) . ?
O3 C7 1.213(6) . ?
N2 C14 1.377(6) . ?
N1 C7 1.372(6) . ?
C22 C27 1.404(7) . ?
C22 C21 1.399(6) . ?
C22 C23 1.450(6) . ?
C19 C20 1.473(6) . ?
C19 C18 1.388(6) . ?
C16 H16 0.9300 . ?
C16 C15 1.406(7) . ?
C16 C17 1.372(7) . ?
C20 C21 1.371(6) . ?
C27 H27 0.9300 . ?
C27 C28 1.381(7) . ?
C11 H11 0.9300 . ?
C11 C12 1.392(7) . ?
C11 C10 1.386(7) . ?
C21 H21 0.9300 . ?
C15 H15 0.9300 . ?
C8 C13 1.374(6) . ?
C8 C9 1.397(7) . ?
C28 C29 1.469(7) . ?
C12 H12 0.9300 . ?
C12 C13 1.388(6) . ?
C17 H17 0.9300 . ?
C17 C18 1.392(7) . ?
C33 H33 0.9300 . ?
C33 C32 1.382(7) . ?
C10 H10 0.9300 . ?
C10 C9 1.378(7) . ?
C7 C6 1.483(7) . ?
C13 C14 1.496(6) . ?
C18 H18 0.9300 . ?
C29 C30 1.388(6) . ?
C31 C32 1.388(8) . ?
C31 C30 1.353(7) . ?
C31 H31 0.89(6) . ?
C6 C1 1.368(8) . ?
C6 C5 1.386(7) . ?
C32 H32 0.9300 . ?
C9 H9 0.9300 . ?
C30 H30 0.9300 . ?
C1 C2 1.371(8) . ?
C5 H5 0.9300 . ?
C5 C4 1.373(9) . ?
C3 H3 0.9300 . ?
C3 C4 1.343(10) . ?
C3 C2 1.387(10) . ?
C4 H4 0.9300 . ?
C2 H2 0.9300 . ?
C36B H36B 0.9300 . ?
C36B C35B 1.4200 . ?
C36B N6A 1.4200 . ?
C35B H35B 0.9300 . ?
C35B C34B 1.4200 . ?
C34B H34B 0.9300 . ?
C34B N7B 1.4200 . ?
N7B H7B 0.8600 . ?
N7B N6A 1.4200 . ?
C35A H35A 0.9300 . ?
C35A C36A 1.377(18) . ?
C35A C34A 1.34(2) . ?
C36A H36A 0.9300 . ?
C36A N6B 1.312(19) . ?
C34A H34A 0.9300 . ?
C34A N7A 1.377(17) . ?
N7A H7A 0.8600 . ?
N7A N6B 1.325(17) . ?
C23 O7 1.368(6) . ?
C23 C24 1.363(7) . ?
O7 C26 1.358(7) . ?
C26 H26 0.9300 . ?
C26 C25 1.297(9) . ?
C25 H25 0.9300 . ?
C25 C24 1.488(9) . ?
C24 H24 0.9300 . ?

loop_
_geom_hbond_atom_site_label_D
_geom_hbond_atom_site_label_H
_geom_hbond_atom_site_label_A
_geom_hbond_distance_DH
_geom_hbond_distance_HA
_geom_hbond_distance_DA
_geom_hbond_angle_DHA
_geom_hbond_site_symmetry_A
_geom_hbond_publ_flag
N7B H7B O3 0.86 1.86 2.631(7) 148.0 . yes

loop_
_geom_torsion_atom_site_label_1
_geom_torsion_atom_site_label_2
_geom_torsion_atom_site_label_3
_geom_torsion_atom_site_label_4
_geom_torsion
_geom_torsion_site_symmetry_1
_geom_torsion_site_symmetry_2
_geom_torsion_site_symmetry_3
_geom_torsion_site_symmetry_4
_geom_torsion_publ_flag
Ru1 N3 C19 C20 4.5(5) . . . . ?
Ru1 N3 C19 C18 -179.4(4) . . . . ?
Ru1 N3 C15 C16 179.4(4) . . . . ?
Ru1 N5 C33 C32 177.1(4) . . . . ?
Ru1 N5 C29 C28 4.4(5) . . . . ?
Ru1 N5 C29 C30 -177.6(3) . . . . ?
Ru1 N4 C20 C19 0.9(5) . . . . ?
Ru1 N4 C20 C21 -178.6(3) . . . . ?
Ru1 N4 C28 C27 177.4(3) . . . . ?
Ru1 N4 C28 C29 -4.4(5) . . . . ?
Ru1 N2 C14 O6 5.1(7) . . . . ?
Ru1 N2 C14 C13 -174.2(3) . . . . ?
Ru1 N1 C7 O3 10.2(8) . . . . ?
Ru1 N1 C7 C6 -169.0(3) . . . . ?
S2 N2 C14 O6 -175.8(4) . . . . ?
S2 N2 C14 C13 4.9(5) . . . . ?
S2 C8 C13 C12 -176.3(4) . . . . ?
S2 C8 C13 C14 2.3(5) . . . . ?
S2 C8 C9 C10 176.1(4) . . . . ?
S1 N1 C7 O3 179.0(5) . . . . ?
S1 N1 C7 C6 -0.2(5) . . . . ?
S1 C1 C2 C3 175.8(6) . . . . ?
O4 S2 N2 Ru1 62.4(3) . . . . ?
O4 S2 N2 C14 -116.8(3) . . . . ?
O4 S2 C8 C13 115.8(3) . . . . ?
O4 S2 C8 C9 -60.4(5) . . . . ?
O5 S2 N2 Ru1 -68.9(3) . . . . ?
O5 S2 N2 C14 111.9(3) . . . . ?
O5 S2 C8 C13 -114.0(4) . . . . ?
O5 S2 C8 C9 69.8(5) . . . . ?
N3 C19 C20 N4 -3.6(6) . . . . ?
N3 C19 C20 C21 175.8(4) . . . . ?
N3 C19 C18 C17 0.9(7) . . . . ?
N5 C33 C32 C31 -0.2(8) . . . . ?
N5 C29 C30 C31 0.6(7) . . . . ?
N4 C20 C21 C22 0.8(7) . . . . ?
N4 C28 C29 N5 -0.3(6) . . . . ?
N4 C28 C29 C30 -178.2(4) . . . . ?
O3 C7 C6 C1 -178.9(5) . . . . ?
O3 C7 C6 C5 -4.6(9) . . . . ?
N2 S2 C8 C13 0.4(4) . . . . ?
N2 S2 C8 C9 -175.8(5) . . . . ?
N1 S1 C1 C6 0.1(5) . . . . ?
N1 S1 C1 C2 -178.6(7) . . . . ?
N1 C7 C6 C1 0.3(7) . . . . ?
N1 C7 C6 C5 174.6(5) . . . . ?
O2 S1 N1 Ru1 55.3(3) . . . . ?
O2 S1 N1 C7 -114.2(4) . . . . ?
O2 S1 C1 C6 115.6(4) . . . . ?
O2 S1 C1 C2 -63.1(7) . . . . ?
C22 C27 C28 N4 1.6(7) . . . . ?
C22 C27 C28 C29 -176.3(4) . . . . ?
C22 C23 O7 C26 -178.4(4) . . . . ?
C22 C23 C24 C25 179.0(5) . . . . ?
C19 N3 C15 C16 1.4(7) . . . . ?
C19 C20 C21 C22 -178.6(4) . . . . ?
C16 C17 C18 C19 -1.1(7) . . . . ?
C20 N4 C28 C27 -0.9(7) . . . . ?
C20 N4 C28 C29 177.3(4) . . . . ?
C20 C19 C18 C17 176.8(4) . . . . ?
C27 C22 C21 C20 0.0(7) . . . . ?
C27 C22 C23 O7 -174.1(4) . . . . ?
C27 C22 C23 C24 8.9(8) . . . . ?
C27 C28 C29 N5 177.8(4) . . . . ?
C27 C28 C29 C30 -0.2(8) . . . . ?
C11 C12 C13 C8 0.3(7) . . . . ?
C11 C12 C13 C14 -178.0(4) . . . . ?
C11 C10 C9 C8 -1.4(8) . . . . ?
C21 C22 C27 C28 -1.2(7) . . . . ?
C21 C22 C23 O7 5.8(7) . . . . ?
C21 C22 C23 C24 -171.2(5) . . . . ?
C15 N3 C19 C20 -177.2(4) . . . . ?
C15 N3 C19 C18 -1.0(7) . . . . ?
C15 C16 C17 C18 1.5(7) . . . . ?
C8 S2 N2 Ru1 176.1(2) . . . . ?
C8 S2 N2 C14 -3.1(4) . . . . ?
C8 C13 C14 O6 176.0(4) . . . . ?
C8 C13 C14 N2 -4.7(6) . . . . ?
C28 N4 C20 C19 179.2(4) . . . . ?
C28 N4 C20 C21 -0.3(7) . . . . ?
C28 C29 C30 C31 178.4(5) . . . . ?
C12 C11 C10 C9 2.0(8) . . . . ?
C12 C13 C14 O6 -5.6(8) . . . . ?
C12 C13 C14 N2 173.8(4) . . . . ?
C17 C16 C15 N3 -1.6(8) . . . . ?
C33 N5 C29 C28 -177.6(4) . . . . ?
C33 N5 C29 C30 0.4(6) . . . . ?
C10 C11 C12 C13 -1.4(7) . . . . ?
C7 C6 C1 S1 -0.2(6) . . . . ?
C7 C6 C1 C2 178.6(6) . . . . ?
C7 C6 C5 C4 -176.5(5) . . . . ?
C13 C8 C9 C10 0.4(8) . . . . ?
C18 C19 C20 N4 -179.7(4) . . . . ?
C18 C19 C20 C21 -0.3(7) . . . . ?
C29 N5 C33 C32 -0.6(7) . . . . ?
C6 C1 C2 C3 -2.7(11) . . . . ?
C6 C5 C4 C3 0.6(10) . . . . ?
C32 C31 C30 C29 -1.4(8) . . . . ?
C9 C8 C13 C12 0.2(7) . . . . ?
C9 C8 C13 C14 178.7(5) . . . . ?
C30 C31 C32 C33 1.2(8) . . . . ?
O1 S1 N1 Ru1 -75.7(4) . . . . ?
O1 S1 N1 C7 114.8(4) . . . . ?
O1 S1 C1 C6 -115.7(5) . . . . ?
O1 S1 C1 C2 65.6(8) . . . . ?
C1 S1 N1 Ru1 169.6(3) . . . . ?
C1 S1 N1 C7 0.1(4) . . . . ?
C1 C6 C5 C4 -2.5(9) . . . . ?
C5 C6 C1 S1 -175.2(4) . . . . ?
C5 C6 C1 C2 3.6(10) . . . . ?
C4 C3 C2 C1 0.7(12) . . . . ?
C2 C3 C4 C5 0.3(12) . . . . ?
C36B C35B C34B N7B 0.0 . . . . ?
C35B C36B N6A Ru1 -175.2(9) . . . . ?
C35B C36B N6A N7B 0.0 . . . . ?
C35B C34B N7B N6A 0.0 . . . . ?
C34B N7B N6A Ru1 175.4(8) . . . . ?
C34B N7B N6A C36B 0.0 . . . . ?
N6A C36B C35B C34B 0.0 . . . . ?
C35A C36A N6B Ru1 177.6(9) . . . . ?
C35A C36A N6B N7A -0.8(15) . . . . ?
C35A C34A N7A N6B -1.1(15) . . . . ?
C36A C35A C34A N7A 0.6(16) . . . . ?
C34A C35A C36A N6B 0.1(16) . . . . ?
C34A N7A N6B Ru1 -177.4(8) . . . . ?
C34A N7A N6B C36A 1.2(14) . . . . ?
C23 C22 C27 C28 178.7(4) . . . . ?
C23 C22 C21 C20 -179.9(4) . . . . ?
C23 O7 C26 C25 -0.7(6) . . . . ?
O7 C23 C24 C25 1.9(6) . . . . ?
O7 C26 C25 C24 1.9(7) . . . . ?
C26 C25 C24 C23 -2.3(7) . . . . ?
C24 C23 O7 C26 -0.9(6) . . . . ?

loop_
_smtbx_masks_void_nr
_smtbx_masks_void_average_x
_smtbx_masks_void_average_y
_smtbx_masks_void_average_z
_smtbx_masks_void_volume
_smtbx_masks_void_count_electrons
_smtbx_masks_void_content
1 -0.500 0.000 0.000 237.2 49.0 ?
2 0.000 0.500 1.000 213.6 162.2 ?
